data_7251024
loop_
_publ_author_name
'Hu, Qi-Long'
'Deng, Jun-Jie'
'Ye, Jia'
'Li, Jian'
'Chan, Albert S. C.'
'Su, Hang'
'Xiong, Xiao-Feng'

_publ_section_title
;
 Chemoselective Minisci alkylation in aqueous medium: a general strategy
 for functionalization of complex N-heteroarenes and biomolecules
;
_journal_issue 43
_journal_name_full 'Green Chemistry'
_journal_page_first 13944
_journal_page_last 13952
_journal_paper_doi 10.1039/D5GC04621A
_journal_volume 27
_journal_year 2025
_chemical_formula_moiety 'C11 H12 N2 O'
_chemical_formula_sum 'C11 H12 N2 O'
_chemical_formula_weight 188.23
_space_group_crystal_system triclinic
_space_group_IT_number 2
_space_group_name_Hall '-P 1'
_space_group_name_H-M_alt 'P -1'
_atom_sites_solution_hydrogens mixed
_atom_sites_solution_primary dual
_audit_creation_date 2024-01-30
_audit_creation_method
;
Olex2 1.3
(compiled 2020.11.12 svn.r5f609507 for OlexSys, GUI svn.r6408)
;
_audit_update_record
;
2024-03-13 deposited with the CCDC.	2025-10-09 downloaded from the CCDC.
;
_cell_angle_alpha 76.951(3)
_cell_angle_beta 82.321(3)
_cell_angle_gamma 80.632(3)
_cell_formula_units_Z 2
_cell_length_a 4.8344(2)
_cell_length_b 8.9159(3)
_cell_length_c 11.6752(4)
_cell_measurement_reflns_used 2681
_cell_measurement_temperature 100.00(10)
_cell_measurement_theta_max 75.3630
_cell_measurement_theta_min 3.8910
_cell_volume 481.24(3)
_computing_cell_refinement 'CrysAlisPro 1.171.43.95a (Rigaku OD, 2023)'
_computing_data_collection 'CrysAlisPro 1.171.43.95a (Rigaku OD, 2023)'
_computing_data_reduction 'CrysAlisPro 1.171.43.95a (Rigaku OD, 2023)'
_computing_molecular_graphics 'Olex2 1.3 (Dolomanov et al., 2009)'
_computing_publication_material 'Olex2 1.3 (Dolomanov et al., 2009)'
_computing_structure_refinement 'SHELXL 2018/3 (Sheldrick, 2015)'
_computing_structure_solution 'SHELXT 2018/2 (Sheldrick, 2018)'
_diffrn_ambient_environment N~2~
_diffrn_ambient_temperature 100.00(10)
_diffrn_detector 'Hybrid Pixel Array Detector'
_diffrn_detector_area_resol_mean 10.0000
_diffrn_detector_type HyPix
_diffrn_measured_fraction_theta_full 0.997
_diffrn_measured_fraction_theta_max 0.941
_diffrn_measurement_details
;
List of Runs (angles in degrees, time in seconds):

  # Type    Start    End  Width  t~exp~   \w     \q     \k     \f   Frames
#--------------------------------------------------------------------------
  1  \w     44.00  70.00   0.50    0.05    --  105.85-125.00 150.00   52
  2  \w     73.00 111.00   0.50    0.05    --  105.85-125.00 150.00   76
  3  \w     64.00 109.00   0.50    0.05    --  105.85-125.00  30.00   90
  4  \w     65.00 106.00   0.50    0.05    --  105.85 -94.00  30.00   82
  5  \w     11.00  41.00   0.50    0.05    --   44.84-112.00-162.00   60
  6  \w     44.00  70.00   0.50    0.05    --   44.84-112.00-162.00   52
  7  \w     70.00 106.00   0.50    0.05    --  105.85-112.00-162.00   72
  8  \w    -30.00  22.00   0.50    0.05    --   44.84 -38.00   0.00  104
  9  \w     38.00 106.00   0.50    0.05    --  105.85 -77.00 120.00  136
 10  \w     43.00  69.00   0.50    0.05    --  105.85 -61.00  60.00   52
 11  \w     33.00  71.00   0.50    0.05    --  105.85 -61.00  30.00   76
 12  \w     37.00  65.00   0.50    0.05    --  105.85 -61.00 -60.00   56
 13  \w     36.00  73.00   0.50    0.05    --  105.85 -61.00 -90.00   74
 14  \w     48.00  73.00   0.50    0.05    --  105.85 -61.00-120.00   50
 15  \w     41.00  73.00   0.50    0.05    --  105.85 -61.00-150.00   64
 16  \w     90.00 116.00   0.50    0.05    --  105.85 112.00 -69.00   52
 17  \w    126.00 173.00   0.50    0.05    --  105.85  15.00 -90.00   94
 18  \w     80.00 106.00   0.50    0.05    --  105.85  15.00 -90.00   52
 19  \w     91.00 177.00   0.50    0.05    --  105.85  30.00  30.00  172
 20  \w     82.00 109.00   0.50    0.05    --   44.84  38.00 120.00   54
 21  \w     32.00  69.00   0.50    0.05    --   44.84  38.00 120.00   74
 22  \w    -24.00  28.00   0.50    0.05    --  -44.84  19.00  90.00  104
 23  \w    -58.00 -28.00   0.50    0.05    -- -100.00  61.00  60.00   60
 24  \w    -55.00 -27.00   0.50    0.05    -- -100.00  61.00  30.00   56
 25  \w    -24.00  32.00   0.50    0.05    --  -44.84  19.00 -30.00  112
 26  \w    -22.00  32.00   0.50    0.05    --  -44.84  19.00-150.00  108
 27  \w    -57.00 -27.00   0.50    0.05    -- -100.00  61.00-120.00   60
 28  \w    -82.00 -57.00   0.50    0.05    -- -100.00  77.00-120.00   50
 29  \w    -42.00 -15.00   0.50    0.05    --  -44.84 112.00 -69.00   54
 30  \w   -100.00 -70.00   0.50    0.05    -- -100.00 112.00 -69.00   60
 31  \w   -164.00 -82.00   0.50    0.05    -- -100.00 -30.00 150.00  164
 32  \w   -169.00-141.00   0.50    0.05    -- -100.00 -45.00 -90.00   56
 33  \w   -128.00 -90.00   0.50    0.05    -- -100.00 -45.00 -90.00   76
 34  \w   -170.00-136.00   0.50    0.05    -- -100.00-125.00-120.00   68
 35  \w   -128.00 -84.00   0.50    0.05    -- -100.00-112.00-162.00   88
 36  \w   -116.00 -84.00   0.50    0.05    -- -100.00-125.00-120.00   64
;
_diffrn_measurement_device 'four-circle diffractometer'
_diffrn_measurement_device_type 'XtaLAB Synergy R, DW system, HyPix'
_diffrn_measurement_method '\w scans'
_diffrn_orient_matrix_type 'CrysAlisPro convention (1999,Acta A55,543-557)'
_diffrn_orient_matrix_UB_11 -0.0355404000
_diffrn_orient_matrix_UB_12 0.1744357000
_diffrn_orient_matrix_UB_13 -0.0577480000
_diffrn_orient_matrix_UB_21 0.1186223000
_diffrn_orient_matrix_UB_22 -0.0393055000
_diffrn_orient_matrix_UB_23 -0.1205245000
_diffrn_orient_matrix_UB_31 -0.3000803000
_diffrn_orient_matrix_UB_32 -0.0095907000
_diffrn_orient_matrix_UB_33 -0.0259602000
_diffrn_radiation_monochromator mirror
_diffrn_radiation_probe x-ray
_diffrn_radiation_type 'Cu K\a'
_diffrn_radiation_wavelength 1.54184
_diffrn_reflns_av_R_equivalents 0.0228
_diffrn_reflns_av_unetI/netI 0.0273
_diffrn_reflns_Laue_measured_fraction_full 0.997
_diffrn_reflns_Laue_measured_fraction_max 0.941
_diffrn_reflns_limit_h_max 4
_diffrn_reflns_limit_h_min -5
_diffrn_reflns_limit_k_max 11
_diffrn_reflns_limit_k_min -10
_diffrn_reflns_limit_l_max 13
_diffrn_reflns_limit_l_min -14
_diffrn_reflns_number 4360
_diffrn_reflns_point_group_measured_fraction_full 0.997
_diffrn_reflns_point_group_measured_fraction_max 0.941
_diffrn_reflns_theta_full 67.684
_diffrn_reflns_theta_max 75.531
_diffrn_reflns_theta_min 3.906
_diffrn_source 'Rotating-anode X-ray tube'
_diffrn_source_type 'Rigaku (Cu) X-ray Source'
_exptl_absorpt_coefficient_mu 0.684
_exptl_absorpt_correction_T_max 1.00000
_exptl_absorpt_correction_T_min 0.78358
_exptl_absorpt_correction_type multi-scan
_exptl_absorpt_process_details
;
CrysAlisPro 1.171.43.95a (Rigaku Oxford Diffraction, 2023)
Empirical absorption correction using spherical harmonics,
implemented in SCALE3 ABSPACK scaling algorithm.
;
_exptl_crystal_colour colourless
_exptl_crystal_colour_primary colourless
_exptl_crystal_density_diffrn 1.299
_exptl_crystal_description block
_exptl_crystal_F_000 200
_exptl_crystal_size_max 0.1
_exptl_crystal_size_mid 0.1
_exptl_crystal_size_min 0.05
_refine_diff_density_max 0.205
_refine_diff_density_min -0.253
_refine_diff_density_rms 0.045
_refine_ls_extinction_method none
_refine_ls_goodness_of_fit_ref 1.062
_refine_ls_hydrogen_treatment mixed
_refine_ls_matrix_type full
_refine_ls_number_parameters 133
_refine_ls_number_reflns 1880
_refine_ls_number_restraints 0
_refine_ls_restrained_S_all 1.062
_refine_ls_R_factor_all 0.0454
_refine_ls_R_factor_gt 0.0404
_refine_ls_shift/su_max 0.000
_refine_ls_shift/su_mean 0.000
_refine_ls_structure_factor_coef Fsqd
_refine_ls_weighting_details 'w=1/[\s^2^(Fo^2^)+(0.0715P)^2^+0.0617P] where P=(Fo^2^+2Fc^2^)/3'
_refine_ls_weighting_scheme calc
_refine_ls_wR_factor_gt 0.1156
_refine_ls_wR_factor_ref 0.1197
_reflns_Friedel_coverage 0.000
_reflns_number_gt 1646
_reflns_number_total 1880
_reflns_threshold_expression 'I > 2\s(I)'
_cod_data_source_file d5gc04621a2.cif
_cod_data_source_block huql_tm_240125_auto
_cod_depositor_comments 'Adding full bibliography for 7251023--7251025.cif.'
_cod_database_code 7251024
_shelx_shelxl_version_number 2018/3
_chemical_oxdiff_usercomment 'C H N F'
_shelx_space_group_comment
;
The symmetry employed for this shelxl refinement is uniquely defined
by the following loop, which should always be used as a source of
symmetry information in preference to the above space-group names.
They are only intended as comments.
;
_reflns_odcompleteness_completeness 99.94
_reflns_odcompleteness_iscentric 1
_reflns_odcompleteness_theta 66.97
_olex2_refinement_description
;
1. Fixed Uiso
 At 1.2 times of:
  All C(H) groups
 At 1.5 times of:
  All C(H,H,H) groups
2.a Ternary CH refined with riding coordinates:
 C12(H12)
2.b Aromatic/amide H refined with riding coordinates:
 C6(H6), C9(H9), C8(H8), C7(H7)
2.c Idealised Me refined as rotating group:
 C14(H14A,H14B,H14C), C13(H13A,H13B,H13C)
;
_olex2_submission_special_instructions 'No special instructions were received'
_oxdiff_exptl_absorpt_empirical_details
;
Empirical correction (ABSPACK) includes:
- Absorption correction using spherical harmonics
- Frame scaling
;
_oxdiff_exptl_absorpt_empirical_full_max 1.671
_oxdiff_exptl_absorpt_empirical_full_min 0.718

loop_
_space_group_symop_operation_xyz
'x, y, z'
'-x, -y, -z'

loop_
_atom_site_label
_atom_site_type_symbol
_atom_site_fract_x
_atom_site_fract_y
_atom_site_fract_z
_atom_site_U_iso_or_equiv
_atom_site_adp_type
_atom_site_occupancy
_atom_site_site_symmetry_order
_atom_site_calc_flag
_atom_site_refinement_flags_posn
_atom_site_refinement_flags_adp
_atom_site_refinement_flags_occupancy
_atom_site_disorder_assembly
_atom_site_disorder_group
O11 O 0.77826(17) 0.34937(9) 0.52977(6) 0.0247(2) Uani 1 1 d . . . . .
N2 N 0.8690(2) 0.52067(11) 0.35723(8) 0.0211(2) Uani 1 1 d . . . . .
N4 N 0.6843(2) 0.52659(11) 0.17902(8) 0.0213(3) Uani 1 1 d . . . . .
C5 C 0.5532(2) 0.39867(13) 0.23796(10) 0.0206(3) Uani 1 1 d . . . . .
C3 C 0.8339(2) 0.58147(13) 0.23969(10) 0.0205(3) Uani 1 1 d . . . . .
C10 C 0.5761(2) 0.33092(13) 0.35838(9) 0.0206(3) Uani 1 1 d . . . . .
C1 C 0.7445(2) 0.39745(13) 0.42343(10) 0.0210(3) Uani 1 1 d . . . . .
C6 C 0.3906(2) 0.33503(13) 0.17494(10) 0.0229(3) Uani 1 1 d . . . . .
H6 H 0.373045 0.378763 0.093706 0.028 Uiso 1 1 calc R U . . .
C9 C 0.4403(2) 0.20234(13) 0.41361(10) 0.0228(3) Uani 1 1 d . . . . .
H9 H 0.457878 0.157077 0.494613 0.027 Uiso 1 1 calc R U . . .
C8 C 0.2811(2) 0.14141(13) 0.35054(10) 0.0246(3) Uani 1 1 d . . . . .
H8 H 0.188805 0.054116 0.387788 0.029 Uiso 1 1 calc R U . . .
C12 C 0.9769(2) 0.72326(14) 0.18611(10) 0.0242(3) Uani 1 1 d . . . . .
H12 H 1.172036 0.702614 0.210925 0.029 Uiso 1 1 calc R U . . .
C7 C 0.2562(2) 0.20912(14) 0.23079(10) 0.0247(3) Uani 1 1 d . . . . .
H7 H 0.144942 0.167513 0.187627 0.030 Uiso 1 1 calc R U . . .
C14 C 0.9995(3) 0.75778(15) 0.05192(10) 0.0326(3) Uani 1 1 d . . . . .
H14A H 1.087501 0.664182 0.023375 0.049 Uiso 1 1 calc R U . . .
H14B H 1.114874 0.841525 0.020420 0.049 Uiso 1 1 calc R U . . .
H14C H 0.810840 0.789885 0.025407 0.049 Uiso 1 1 calc R U . . .
C13 C 0.8187(3) 0.86132(15) 0.23483(12) 0.0382(4) Uani 1 1 d . . . . .
H13A H 0.622476 0.878781 0.216609 0.057 Uiso 1 1 calc R U . . .
H13B H 0.907869 0.954237 0.198563 0.057 Uiso 1 1 calc R U . . .
H13C H 0.823948 0.839833 0.320674 0.057 Uiso 1 1 calc R U . . .
H2 H 0.984(3) 0.5647(19) 0.3950(14) 0.039(4) Uiso 1 1 d . . . . .

loop_
_atom_site_aniso_label
_atom_site_aniso_U_11
_atom_site_aniso_U_22
_atom_site_aniso_U_33
_atom_site_aniso_U_23
_atom_site_aniso_U_13
_atom_site_aniso_U_12
O11 0.0296(5) 0.0294(5) 0.0157(4) -0.0012(3) -0.0064(3) -0.0069(3)
N2 0.0241(5) 0.0244(5) 0.0159(5) -0.0032(4) -0.0052(4) -0.0052(4)
N4 0.0228(5) 0.0235(5) 0.0175(5) -0.0026(4) -0.0047(4) -0.0031(4)
C5 0.0209(6) 0.0214(6) 0.0185(6) -0.0031(4) -0.0029(4) -0.0011(4)
C3 0.0212(6) 0.0233(6) 0.0160(5) -0.0033(4) -0.0033(4) -0.0006(4)
C10 0.0205(6) 0.0222(6) 0.0188(6) -0.0041(4) -0.0037(4) -0.0006(4)
C1 0.0212(6) 0.0229(6) 0.0177(5) -0.0028(4) -0.0031(4) -0.0010(4)
C6 0.0259(6) 0.0252(6) 0.0179(5) -0.0038(4) -0.0060(4) -0.0019(4)
C9 0.0245(6) 0.0241(6) 0.0183(5) -0.0017(4) -0.0036(4) -0.0019(4)
C8 0.0260(6) 0.0226(6) 0.0244(6) -0.0023(5) -0.0034(5) -0.0046(4)
C12 0.0259(6) 0.0269(6) 0.0204(6) -0.0009(4) -0.0062(4) -0.0082(5)
C7 0.0258(6) 0.0261(6) 0.0241(6) -0.0063(5) -0.0065(5) -0.0046(4)
C14 0.0453(8) 0.0302(7) 0.0216(6) -0.0008(5) -0.0005(5) -0.0122(6)
C13 0.0564(9) 0.0269(7) 0.0313(7) -0.0057(5) 0.0034(6) -0.0124(6)

loop_
_atom_type_symbol
_atom_type_description
_atom_type_scat_dispersion_real
_atom_type_scat_dispersion_imag
_atom_type_scat_source
C C 0.0181 0.0091 'International Tables Vol C Tables 4.2.6.8 and 6.1.1.4'
H H 0.0000 0.0000 'International Tables Vol C Tables 4.2.6.8 and 6.1.1.4'
N N 0.0311 0.0180 'International Tables Vol C Tables 4.2.6.8 and 6.1.1.4'
O O 0.0492 0.0322 'International Tables Vol C Tables 4.2.6.8 and 6.1.1.4'

loop_
_geom_angle_atom_site_label_1
_geom_angle_atom_site_label_2
_geom_angle_atom_site_label_3
_geom_angle
_geom_angle_site_symmetry_1
_geom_angle_site_symmetry_3
_geom_angle_publ_flag
C3 N2 H2 119.2(10) . . ?
C1 N2 C3 123.75(10) . . ?
C1 N2 H2 117.0(10) . . ?
C3 N4 C5 116.84(10) . . ?
N4 C5 C10 122.76(11) . . ?
N4 C5 C6 118.57(10) . . ?
C6 C5 C10 118.68(11) . . ?
N2 C3 C12 114.74(10) . . ?
N4 C3 N2 123.82(11) . . ?
N4 C3 C12 121.41(10) . . ?
C5 C10 C1 118.49(11) . . ?
C9 C10 C5 120.58(11) . . ?
C9 C10 C1 120.94(10) . . ?
O11 C1 N2 121.15(10) . . ?
O11 C1 C10 124.53(10) . . ?
N2 C1 C10 114.31(10) . . ?
C5 C6 H6 120.0 . . ?
C7 C6 C5 120.08(10) . . ?
C7 C6 H6 120.0 . . ?
C10 C9 H9 120.0 . . ?
C8 C9 C10 120.02(11) . . ?
C8 C9 H9 120.0 . . ?
C9 C8 H8 120.2 . . ?
C9 C8 C7 119.61(11) . . ?
C7 C8 H8 120.2 . . ?
C3 C12 H12 108.1 . . ?
C3 C12 C14 111.95(10) . . ?
C3 C12 C13 109.24(10) . . ?
C14 C12 H12 108.1 . . ?
C14 C12 C13 111.29(10) . . ?
C13 C12 H12 108.1 . . ?
C6 C7 C8 121.03(11) . . ?
C6 C7 H7 119.5 . . ?
C8 C7 H7 119.5 . . ?
C12 C14 H14A 109.5 . . ?
C12 C14 H14B 109.5 . . ?
C12 C14 H14C 109.5 . . ?
H14A C14 H14B 109.5 . . ?
H14A C14 H14C 109.5 . . ?
H14B C14 H14C 109.5 . . ?
C12 C13 H13A 109.5 . . ?
C12 C13 H13B 109.5 . . ?
C12 C13 H13C 109.5 . . ?
H13A C13 H13B 109.5 . . ?
H13A C13 H13C 109.5 . . ?
H13B C13 H13C 109.5 . . ?

loop_
_geom_bond_atom_site_label_1
_geom_bond_atom_site_label_2
_geom_bond_distance
_geom_bond_site_symmetry_2
_geom_bond_publ_flag
O11 C1 1.2420(13) . ?
N2 C3 1.3792(14) . ?
N2 C1 1.3688(15) . ?
N2 H2 0.932(18) . ?
N4 C5 1.3929(15) . ?
N4 C3 1.2933(15) . ?
C5 C10 1.4107(16) . ?
C5 C6 1.4036(16) . ?
C3 C12 1.5098(16) . ?
C10 C1 1.4551(16) . ?
C10 C9 1.3997(17) . ?
C6 H6 0.9500 . ?
C6 C7 1.3788(16) . ?
C9 H9 0.9500 . ?
C9 C8 1.3775(17) . ?
C8 H8 0.9500 . ?
C8 C7 1.4049(16) . ?
C12 H12 1.0000 . ?
C12 C14 1.5194(16) . ?
C12 C13 1.5222(18) . ?
C7 H7 0.9500 . ?
C14 H14A 0.9800 . ?
C14 H14B 0.9800 . ?
C14 H14C 0.9800 . ?
C13 H13A 0.9800 . ?
C13 H13B 0.9800 . ?
C13 H13C 0.9800 . ?

loop_
_geom_torsion_atom_site_label_1
_geom_torsion_atom_site_label_2
_geom_torsion_atom_site_label_3
_geom_torsion_atom_site_label_4
_geom_torsion
_geom_torsion_site_symmetry_1
_geom_torsion_site_symmetry_2
_geom_torsion_site_symmetry_3
_geom_torsion_site_symmetry_4
_geom_torsion_publ_flag
N2 C3 C12 C14 164.36(10) . . . . ?
N2 C3 C12 C13 -71.91(13) . . . . ?
N4 C5 C10 C1 -0.18(18) . . . . ?
N4 C5 C10 C9 -179.99(9) . . . . ?
N4 C5 C6 C7 -179.50(10) . . . . ?
N4 C3 C12 C14 -17.62(16) . . . . ?
N4 C3 C12 C13 106.11(13) . . . . ?
C5 N4 C3 N2 0.03(17) . . . . ?
C5 N4 C3 C12 -177.81(9) . . . . ?
C5 C10 C1 O11 179.20(10) . . . . ?
C5 C10 C1 N2 -1.06(16) . . . . ?
C5 C10 C9 C8 -0.39(18) . . . . ?
C5 C6 C7 C8 -0.65(18) . . . . ?
C3 N2 C1 O11 -178.39(10) . . . . ?
C3 N2 C1 C10 1.86(16) . . . . ?
C3 N4 C5 C10 0.73(17) . . . . ?
C3 N4 C5 C6 -179.57(9) . . . . ?
C10 C5 C6 C7 0.22(17) . . . . ?
C10 C9 C8 C7 -0.03(18) . . . . ?
C1 N2 C3 N4 -1.44(18) . . . . ?
C1 N2 C3 C12 176.54(9) . . . . ?
C1 C10 C9 C8 179.80(9) . . . . ?
C6 C5 C10 C1 -179.89(9) . . . . ?
C6 C5 C10 C9 0.30(18) . . . . ?
C9 C10 C1 O11 -0.99(18) . . . . ?
C9 C10 C1 N2 178.75(9) . . . . ?
C9 C8 C7 C6 0.56(18) . . . . ?
